data_4514831
loop_
_publ_author_name
'Duhamel, Thomas'
'Mart\'inez, Mario D.'
'Sideri, Ioanna K.'
'Mu\~niz, Kilian'

_publ_section_title
;
 1,3-Diamine Formation from an Interrupted Hofmann--L\"offler Reaction:
 Iodine Catalyst Turnover through Ritter-Type Amination
;
_journal_issue 9
_journal_name_full 'ACS Catalysis'
_journal_page_first 7741
_journal_paper_doi 10.1021/acscatal.9b01566
_journal_volume 9
_journal_year 2019
_chemical_absolute_configuration ad
_chemical_formula_sum 'C11 H23 N3 O3 S'
_chemical_formula_weight 277.38
_space_group_crystal_system orthorhombic
_space_group_IT_number 19
_space_group_name_Hall 'P 2ac 2ab'
_space_group_name_H-M_alt 'P 21 21 21'
_symmetry_space_group_name_Hall 'P 2ac 2ab'
_symmetry_space_group_name_H-M 'P 21 21 21'
_atom_sites_solution_hydrogens mixed
_audit_creation_method SHELXL-2018/3
_cell_angle_alpha 90
_cell_angle_beta 90
_cell_angle_gamma 90
_cell_formula_units_Z 4
_cell_length_a 8.3707(3)
_cell_length_b 11.4502(4)
_cell_length_c 14.6387(5)
_cell_measurement_reflns_used 4073
_cell_measurement_temperature 100(2)
_cell_measurement_theta_max 27.5530
_cell_measurement_theta_min 2.2580
_cell_volume 1403.06(9)
_computing_cell_refinement 'CrysAlisPro 1.171.40.35 (Rigaku OD, 2018)'
_computing_data_collection 'CrysAlisPro 1.171.40.35 (Rigaku OD, 2018)'
_computing_data_reduction 'CrysAlisPro 1.171.40.35 (Rigaku OD, 2018)'
_computing_molecular_graphics 'shelXle (H&#x00FC;bschle, Sheldrick and Dittirch, 2011)'
_computing_publication_material 'SHELXL-2018/3 (Sheldrick, 2018)'
_computing_structure_refinement 'SHELXL-2018/3 (Sheldrick, 2018)'
_computing_structure_solution 'SHELXT 2018/2 (Sheldrick, 2018)'
_diffrn_ambient_temperature 100(2)
_diffrn_detector_area_resol_mean 5.8140
_diffrn_detector_type 'PILATUS 200K'
_diffrn_measured_fraction_theta_full 1.000
_diffrn_measured_fraction_theta_max 0.886
_diffrn_measurement_device_type '1/4chi goniometer'
_diffrn_measurement_method
;
 Fullsphere data collection, phi and omega scans
;
_diffrn_radiation_monochromator 'Confocal Max Flux optic'
_diffrn_radiation_type MoK\a
_diffrn_radiation_wavelength 0.71075
_diffrn_reflns_av_R_equivalents 0.0275
_diffrn_reflns_av_unetI/netI 0.0364
_diffrn_reflns_Laue_measured_fraction_full 1.000
_diffrn_reflns_Laue_measured_fraction_max 0.886
_diffrn_reflns_limit_h_max 10
_diffrn_reflns_limit_h_min -10
_diffrn_reflns_limit_k_max 13
_diffrn_reflns_limit_k_min -11
_diffrn_reflns_limit_l_max 19
_diffrn_reflns_limit_l_min -14
_diffrn_reflns_number 6662
_diffrn_reflns_point_group_measured_fraction_full 0.937
_diffrn_reflns_point_group_measured_fraction_max 0.797
_diffrn_reflns_theta_full 25.242
_diffrn_reflns_theta_max 27.779
_diffrn_reflns_theta_min 2.258
_diffrn_source 'Microfocus rotating anode X-ray tube'
_diffrn_source_current 24
_diffrn_source_power 50
_diffrn_source_size '0.2 mm x 0.2 mm fine focus'
_diffrn_source_type 'Rigaku MicroMax-007HF'
_exptl_absorpt_coefficient_mu 0.236
_exptl_absorpt_correction_T_max 1.00000
_exptl_absorpt_correction_T_min 0.51179
_exptl_absorpt_correction_type multi-scan
_exptl_absorpt_process_details
;
 CrysAlisPro 1.171.40.35a (Rigaku Oxford Diffraction, 2018)
 Empirical absorption correction using spherical harmonics,
 implemented in SCALE3 ABSPACK scaling algorithm.
;
_exptl_crystal_density_diffrn 1.313
_exptl_crystal_description Block
_exptl_crystal_F_000 600
_exptl_crystal_size_max 0.300
_exptl_crystal_size_mid 0.300
_exptl_crystal_size_min 0.100
_refine_diff_density_max 0.234
_refine_diff_density_min -0.345
_refine_diff_density_rms 0.043
_refine_ls_abs_structure_details
;
 Flack x determined using 869 quotients [(I+)-(I-)]/[(I+)+(I-)]
 (Parsons, Flack and Wagner, Acta Cryst. B69 (2013) 249-259).
;
_refine_ls_abs_structure_Flack -0.02(4)
_refine_ls_extinction_method none
_refine_ls_goodness_of_fit_ref 1.067
_refine_ls_hydrogen_treatment mixed
_refine_ls_matrix_type full
_refine_ls_number_parameters 168
_refine_ls_number_reflns 2631
_refine_ls_number_restraints 0
_refine_ls_restrained_S_all 1.067
_refine_ls_R_factor_all 0.0320
_refine_ls_R_factor_gt 0.0292
_refine_ls_shift/su_max 0.000
_refine_ls_shift/su_mean 0.000
_refine_ls_structure_factor_coef Fsqd
_refine_ls_weighting_details 'w=1/[\s^2^(Fo^2^)+(0.0387P)^2^+0.1697P] where P=(Fo^2^+2Fc^2^)/3'
_refine_ls_weighting_scheme calc
_refine_ls_wR_factor_gt 0.0719
_refine_ls_wR_factor_ref 0.0733
_reflns_Friedel_coverage 0.565
_reflns_Friedel_fraction_full 0.849
_reflns_Friedel_fraction_max 0.677
_reflns_number_gt 2472
_reflns_number_total 2631
_reflns_threshold_expression 'I > 2\s(I)'
_cod_data_source_file cs9b01566_si_003.cif
_cod_data_source_block 0918m445
_cod_database_code 4514831
_shelx_shelxl_version_number 2018/3
_shelx_space_group_comment
;
The symmetry employed for this shelxl refinement is uniquely defined
by the following loop, which should always be used as a source of
symmetry information in preference to the above space-group names.
They are only intended as comments.
;
_shelx_estimated_absorpt_t_min 0.932
_shelx_estimated_absorpt_t_max 0.977

loop_
_space_group_symop_operation_xyz
'x, y, z'
'-x+1/2, -y, z+1/2'
'-x, y+1/2, -z+1/2'
'x+1/2, -y+1/2, -z'

loop_
_atom_site_label
_atom_site_type_symbol
_atom_site_fract_x
_atom_site_fract_y
_atom_site_fract_z
_atom_site_U_iso_or_equiv
_atom_site_adp_type
_atom_site_occupancy
_atom_site_site_symmetry_order
_atom_site_calc_flag
_atom_site_refinement_flags_posn
_atom_site_refinement_flags_adp
N1 N 0.2765(2) 0.25464(17) 0.23529(13) 0.0214(5) Uani 1 1 d . .
H1 H 0.202625 0.194076 0.222480 0.048(10) Uiso 1 1 d R .
C1 C 0.2216(3) 0.3738(2) 0.21775(18) 0.0247(6) Uani 1 1 d . .
H1A H 0.166417 0.376542 0.158757 0.037 Uiso 1 1 calc R U
H1B H 0.313614 0.426661 0.216462 0.037 Uiso 1 1 calc R U
H1C H 0.148048 0.397904 0.266282 0.037 Uiso 1 1 calc R U
O1 O 0.4065(2) 0.10361(13) 0.32412(10) 0.0200(4) Uani 1 1 d . .
S1 S 0.38260(7) 0.22865(5) 0.32388(4) 0.01440(15) Uani 1 1 d . .
N2 N 0.8176(2) 0.51550(16) 0.50477(12) 0.0143(4) Uani 1 1 d . .
H2 H 0.847997 0.478459 0.554495 0.017 Uiso 1 1 calc R U
C2 C 0.6494(3) 0.2510(2) 0.22919(15) 0.0212(6) Uani 1 1 d . .
H2A H 0.667465 0.308485 0.179699 0.025 Uiso 1 1 calc R U
H2B H 0.602834 0.179170 0.202689 0.025 Uiso 1 1 calc R U
O2 O 0.31941(19) 0.27978(14) 0.40564(10) 0.0200(4) Uani 1 1 d . .
N3 N 0.5442(2) 0.30004(15) 0.30105(12) 0.0150(4) Uani 1 1 d . .
O3 O 0.91032(19) 0.61281(13) 0.37993(10) 0.0202(4) Uani 1 1 d . .
C3 C 0.8028(3) 0.2246(2) 0.27914(18) 0.0258(6) Uani 1 1 d . .
H3A H 0.895112 0.223326 0.236855 0.031 Uiso 1 1 calc R U
H3B H 0.796578 0.148935 0.311680 0.031 Uiso 1 1 calc R U
C4 C 0.8141(3) 0.3268(2) 0.34619(17) 0.0244(6) Uani 1 1 d . .
H4A H 0.855523 0.397561 0.315339 0.029 Uiso 1 1 calc R U
H4B H 0.885438 0.307255 0.397930 0.029 Uiso 1 1 calc R U
C5 C 0.6421(3) 0.34617(19) 0.37951(14) 0.0158(5) Uani 1 1 d . .
H5 H 0.621981 0.298090 0.435355 0.019 Uiso 1 1 calc R U
C6 C 0.5932(3) 0.47257(18) 0.39716(14) 0.0143(5) Uani 1 1 d . .
H6A H 0.475446 0.477627 0.392208 0.017 Uiso 1 1 calc R U
H6B H 0.638775 0.521548 0.347903 0.017 Uiso 1 1 calc R U
C7 C 0.6428(3) 0.52567(19) 0.48911(14) 0.0149(5) Uani 1 1 d . .
C8 C 0.5612(3) 0.46070(19) 0.56756(15) 0.0182(5) Uani 1 1 d . .
H8A H 0.445018 0.464317 0.559616 0.027 Uiso 1 1 calc R U
H8B H 0.590456 0.497214 0.625744 0.027 Uiso 1 1 calc R U
H8C H 0.595720 0.378922 0.567597 0.027 Uiso 1 1 calc R U
C9 C 0.5936(3) 0.65457(19) 0.49247(15) 0.0177(5) Uani 1 1 d . .
H9A H 0.477674 0.660910 0.484587 0.027 Uiso 1 1 calc R U
H9B H 0.647609 0.697295 0.443370 0.027 Uiso 1 1 calc R U
H9C H 0.624127 0.687893 0.551614 0.027 Uiso 1 1 calc R U
C10 C 0.9327(3) 0.55681(19) 0.45113(15) 0.0153(5) Uani 1 1 d . .
C11 C 1.1004(3) 0.5259(2) 0.48049(17) 0.0195(5) Uani 1 1 d . .
H11A H 1.170653 0.593329 0.471039 0.029 Uiso 1 1 calc R U
H11B H 1.139066 0.459837 0.444161 0.029 Uiso 1 1 calc R U
H11C H 1.100331 0.504609 0.545326 0.029 Uiso 1 1 calc R U

loop_
_atom_site_aniso_label
_atom_site_aniso_U_11
_atom_site_aniso_U_22
_atom_site_aniso_U_33
_atom_site_aniso_U_23
_atom_site_aniso_U_13
_atom_site_aniso_U_12
N1 0.0192(10) 0.0188(11) 0.0262(11) 0.0008(9) -0.0086(9) -0.0015(9)
C1 0.0210(14) 0.0263(14) 0.0268(13) 0.0038(10) -0.0038(11) 0.0044(11)
O1 0.0254(9) 0.0166(8) 0.0181(8) 0.0008(7) 0.0004(8) -0.0013(7)
S1 0.0142(3) 0.0148(3) 0.0142(3) 0.0001(2) 0.0001(2) -0.0020(2)
N2 0.0134(10) 0.0161(9) 0.0135(9) 0.0028(8) -0.0025(8) 0.0016(8)
C2 0.0189(12) 0.0284(14) 0.0162(11) -0.0038(10) 0.0038(10) -0.0021(11)
O2 0.0198(8) 0.0207(8) 0.0194(8) -0.0024(7) 0.0044(7) -0.0033(8)
N3 0.0140(9) 0.0180(10) 0.0130(9) -0.0019(7) 0.0001(8) -0.0032(8)
O3 0.0150(9) 0.0243(8) 0.0212(8) 0.0067(7) -0.0019(7) -0.0016(7)
C3 0.0168(12) 0.0290(13) 0.0314(14) -0.0099(12) 0.0022(11) 0.0022(12)
C4 0.0147(12) 0.0238(12) 0.0347(14) -0.0108(11) -0.0032(11) 0.0030(11)
C5 0.0136(12) 0.0179(11) 0.0160(11) -0.0021(9) -0.0036(10) 0.0002(10)
C6 0.0103(11) 0.0155(11) 0.0170(11) 0.0007(8) -0.0018(9) 0.0003(9)
C7 0.0102(12) 0.0174(11) 0.0170(11) -0.0004(9) -0.0017(10) 0.0003(10)
C8 0.0158(12) 0.0200(12) 0.0188(11) -0.0002(9) 0.0039(10) 0.0025(10)
C9 0.0164(12) 0.0174(11) 0.0193(11) -0.0019(9) -0.0016(10) 0.0017(10)
C10 0.0151(12) 0.0118(10) 0.0190(12) -0.0016(9) -0.0018(10) -0.0014(9)
C11 0.0142(12) 0.0188(12) 0.0255(11) 0.0018(10) -0.0016(10) -0.0005(10)

loop_
_atom_type_symbol
_atom_type_description
_atom_type_scat_dispersion_real
_atom_type_scat_dispersion_imag
_atom_type_scat_source
C C 0.0033 0.0016 'International Tables Vol C Tables 4.2.6.8 and 6.1.1.4'
H H 0.0000 0.0000 'International Tables Vol C Tables 4.2.6.8 and 6.1.1.4'
N N 0.0061 0.0033 'International Tables Vol C Tables 4.2.6.8 and 6.1.1.4'
O O 0.0106 0.0060 'International Tables Vol C Tables 4.2.6.8 and 6.1.1.4'
S S 0.1246 0.1234 'International Tables Vol C Tables 4.2.6.8 and 6.1.1.4'

loop_
_geom_angle_atom_site_label_1
_geom_angle_atom_site_label_2
_geom_angle_atom_site_label_3
_geom_angle
C1 N1 S1 119.37(17)
O2 S1 O1 116.97(10)
O2 S1 N1 113.32(10)
O1 S1 N1 105.24(10)
O2 S1 N3 105.97(10)
O1 S1 N3 112.70(10)
N1 S1 N3 101.72(10)
C10 N2 C7 126.48(18)
N3 C2 C3 103.76(18)
C2 N3 C5 110.51(17)
C2 N3 S1 116.93(15)
C5 N3 S1 118.38(14)
C2 C3 C4 102.1(2)
C3 C4 C5 104.8(2)
N3 C5 C6 108.39(17)
N3 C5 C4 102.55(17)
C6 C5 C4 116.24(19)
C5 C6 C7 116.86(18)
N2 C7 C8 106.61(17)
N2 C7 C9 109.56(18)
C8 C7 C9 108.93(18)
N2 C7 C6 111.76(18)
C8 C7 C6 110.20(18)
C9 C7 C6 109.71(17)
O3 C10 N2 124.9(2)
O3 C10 C11 120.1(2)
N2 C10 C11 114.97(19)

loop_
_geom_bond_atom_site_label_1
_geom_bond_atom_site_label_2
_geom_bond_distance
N1 C1 1.462(3)
N1 S1 1.5999(19)
O1 S1 1.4455(15)
S1 O2 1.4335(16)
S1 N3 1.6156(19)
N2 C10 1.330(3)
N2 C7 1.486(3)
C2 N3 1.482(3)
C2 C3 1.508(4)
N3 C5 1.507(3)
O3 C10 1.238(3)
C3 C4 1.530(3)
C4 C5 1.536(3)
C5 C6 1.526(3)
C6 C7 1.534(3)
C7 C8 1.529(3)
C7 C9 1.533(3)
C10 C11 1.510(3)

loop_
_geom_torsion_atom_site_label_1
_geom_torsion_atom_site_label_2
_geom_torsion_atom_site_label_3
_geom_torsion_atom_site_label_4
_geom_torsion
C1 N1 S1 O2 47.1(2)
C1 N1 S1 O1 176.14(18)
C1 N1 S1 N3 -66.2(2)
C3 C2 N3 C5 21.6(2)
C3 C2 N3 S1 -117.75(18)
O2 S1 N3 C2 169.13(15)
O1 S1 N3 C2 40.00(18)
N1 S1 N3 C2 -72.20(17)
O2 S1 N3 C5 32.98(18)
O1 S1 N3 C5 -96.14(16)
N1 S1 N3 C5 151.66(16)
N3 C2 C3 C4 -37.1(2)
C2 C3 C4 C5 39.8(3)
C2 N3 C5 C6 126.45(19)
S1 N3 C5 C6 -94.81(19)
C2 N3 C5 C4 3.0(2)
S1 N3 C5 C4 141.72(17)
C3 C4 C5 N3 -26.3(2)
C3 C4 C5 C6 -144.3(2)
N3 C5 C6 C7 163.66(18)
C4 C5 C6 C7 -81.6(2)
C10 N2 C7 C8 177.94(19)
C10 N2 C7 C9 -64.3(3)
C10 N2 C7 C6 57.5(3)
C5 C6 C7 N2 54.6(2)
C5 C6 C7 C8 -63.8(2)
C5 C6 C7 C9 176.32(19)
C7 N2 C10 O3 1.5(3)
C7 N2 C10 C11 -175.71(19)
